data_7230611
loop_
_publ_author_name
'Kumar, Vineet'
'Goswami, Pramod Kumar'
'Thaimattam, Ram'
'Ramanan, Arunachalam'

_publ_section_title
;
 Multicomponent solids of uracil derivatives -- orotic and isoorotic acids
;
_journal_issue 25
_journal_name_full CrystEngComm
_journal_page_first 3490
_journal_paper_doi 10.1039/C8CE00486B
_journal_volume 20
_journal_year 2018
_chemical_formula_moiety 'C5 H3 N2 O4, C5 H7 N2'
_chemical_formula_sum 'C10 H10 N4 O4'
_chemical_formula_weight 250.22
_space_group_crystal_system orthorhombic
_space_group_IT_number 61
_space_group_name_Hall '-P 2ac 2ab'
_space_group_name_H-M_alt 'P b c a'
_symmetry_space_group_name_Hall '-P 2ac 2ab'
_symmetry_space_group_name_H-M 'P b c a'
_atom_sites_solution_hydrogens mixed
_audit_creation_date 2017-11-03
_audit_creation_method
;
Olex2 1.2-ac3
(compiled 2016.03.30 svn.r3266 for Rigaku Oxford Diffraction, GUI svn.r5168)
;
_audit_update_record
;
2018-03-25 deposited with the CCDC.
2018-05-08 downloaded from the CCDC.
;
_cell_angle_alpha 90
_cell_angle_beta 90
_cell_angle_gamma 90
_cell_formula_units_Z 8
_cell_length_a 7.0875(8)
_cell_length_b 11.9657(13)
_cell_length_c 24.919(3)
_cell_measurement_reflns_used 4205
_cell_measurement_temperature 298(2)
_cell_measurement_theta_max 23.68
_cell_measurement_theta_min 2.99
_cell_volume 2113.3(4)
_computing_cell_refinement 'SAINT v6.28A (Bruker, 2002)'
_computing_data_reduction 'SAINT v6.28A (Bruker, 2002)'
_computing_molecular_graphics 'Olex2 (Dolomanov et al., 2009)'
_computing_publication_material 'Olex2 (Dolomanov et al., 2009)'
_computing_structure_refinement 'ShelXL (Sheldrick, 2015)'
_computing_structure_solution 'SHELXS-97 (Sheldrick, 1990)'
_diffrn_ambient_temperature 298
_diffrn_measured_fraction_theta_full 0.999
_diffrn_measured_fraction_theta_max 0.999
_diffrn_measurement_device_type 'CCD area detector'
_diffrn_measurement_method 'phi and omega scans'
_diffrn_radiation_monochromator graphite
_diffrn_radiation_type MoK\a
_diffrn_radiation_wavelength 0.71073
_diffrn_reflns_av_R_equivalents 0.0384
_diffrn_reflns_av_unetI/netI 0.0187
_diffrn_reflns_Laue_measured_fraction_full 0.999
_diffrn_reflns_Laue_measured_fraction_max 0.999
_diffrn_reflns_limit_h_max 8
_diffrn_reflns_limit_h_min -8
_diffrn_reflns_limit_k_max 14
_diffrn_reflns_limit_k_min -14
_diffrn_reflns_limit_l_max 29
_diffrn_reflns_limit_l_min -29
_diffrn_reflns_number 18669
_diffrn_reflns_point_group_measured_fraction_full 0.999
_diffrn_reflns_point_group_measured_fraction_max 0.999
_diffrn_reflns_theta_full 24.998
_diffrn_reflns_theta_max 24.998
_diffrn_reflns_theta_min 3.270
_exptl_absorpt_coefficient_mu 0.125
_exptl_absorpt_correction_T_max 0.986
_exptl_absorpt_correction_T_min 0.909364
_exptl_absorpt_correction_type multi-scan
_exptl_absorpt_process_details
;
SADABS v.2.03 (Bruker,200?) was used for absorption correction.
R(int) was 0.0337 before and 0.0297 after correction.
The Ratio of minimum to maximum transmission is 0.9094.
The \l/2 correction factor is 0.0015.
;
_exptl_crystal_colour colorless
_exptl_crystal_density_diffrn 1.573
_exptl_crystal_density_method 'not measured'
_exptl_crystal_description rod
_exptl_crystal_F_000 1040
_exptl_crystal_size_max .56
_exptl_crystal_size_mid .22
_exptl_crystal_size_min .16
_refine_diff_density_max 0.229
_refine_diff_density_min -0.205
_refine_diff_density_rms 0.052
_refine_ls_extinction_method none
_refine_ls_goodness_of_fit_ref 1.358
_refine_ls_hydrogen_treatment mixed
_refine_ls_matrix_type full
_refine_ls_number_parameters 175
_refine_ls_number_reflns 1859
_refine_ls_number_restraints 0
_refine_ls_restrained_S_all 1.358
_refine_ls_R_factor_all 0.0819
_refine_ls_R_factor_gt 0.0809
_refine_ls_shift/su_max 0.000
_refine_ls_shift/su_mean 0.000
_refine_ls_structure_factor_coef Fsqd
_refine_ls_weighting_details 'w=1/[\s^2^(Fo^2^)+(0.0289P)^2^+3.6799P] where P=(Fo^2^+2Fc^2^)/3'
_refine_ls_weighting_scheme calc
_refine_ls_wR_factor_gt 0.1523
_refine_ls_wR_factor_ref 0.1528
_reflns_Friedel_coverage 0.000
_reflns_number_gt 1836
_reflns_number_total 1859
_reflns_threshold_expression 'I > 2\s(I)'
_cod_data_source_file c8ce00486b2.cif
_cod_data_source_block fic4am
_cod_depositor_comments 'Adding full bibliography for 7230605--7230614.cif.'
_cod_database_code 7230611
_shelx_space_group_comment
;
The symmetry employed for this shelxl refinement is uniquely defined
by the following loop, which should always be used as a source of
symmetry information in preference to the above space-group names.
They are only intended as comments.
;
_olex2_refinement_description
;
1. Fixed Uiso
 At 1.2 times of:
  All C(H) groups, All N(H,H) groups
2.a Aromatic/amide H refined with riding coordinates:
 C8(H8), C5(H5), C2(H2A), C4(H4), C3(H3)
2.b X=CH2 refined with riding coordinates:
 N4(H4A,H4B)
;
_shelx_shelxl_version_number 2017/1
_olex2_submission_special_instructions 'No special instructions were received'

loop_
_space_group_symop_operation_xyz
'x, y, z'
'-x+1/2, -y, z+1/2'
'-x, y+1/2, -z+1/2'
'x+1/2, -y+1/2, -z'
'-x, -y, -z'
'x-1/2, y, -z-1/2'
'x, -y-1/2, z-1/2'
'-x-1/2, y-1/2, z'

loop_
_atom_site_label
_atom_site_type_symbol
_atom_site_fract_x
_atom_site_fract_y
_atom_site_fract_z
_atom_site_U_iso_or_equiv
_atom_site_adp_type
_atom_site_occupancy
_atom_site_site_symmetry_order
_atom_site_calc_flag
_atom_site_refinement_flags_posn
C8 C 1.0227(5) 0.1775(3) 0.17074(13) 0.0312(8) Uani 1 1 d .
H8 H 1.034137 0.161447 0.134372 0.037 Uiso 1 1 calc R
C7 C 0.9558(5) 0.2772(3) 0.18585(12) 0.0280(8) Uani 1 1 d .
C9 C 1.0769(5) 0.0953(3) 0.20928(13) 0.0288(8) Uani 1 1 d .
C10 C 0.9928(5) 0.2300(3) 0.27921(12) 0.0299(8) Uani 1 1 d .
C1 C 0.2260(5) 0.9054(3) -0.01760(13) 0.0322(8) Uani 1 1 d .
C6 C 0.8923(5) 0.3665(3) 0.14574(13) 0.0326(8) Uani 1 1 d .
C5 C 0.1380(6) 0.8190(3) 0.01135(14) 0.0414(9) Uani 1 1 d .
H5 H 0.101544 0.754058 -0.006333 0.050 Uiso 1 1 calc R
C2 C 0.2746(5) 1.0016(3) 0.01134(16) 0.0426(9) Uani 1 1 d .
H2A H 0.328395 1.062371 -0.006148 0.051 Uiso 1 1 calc R
C4 C 0.1061(6) 0.8293(3) 0.06442(15) 0.0481(10) Uani 1 1 d .
H4 H 0.045444 0.772033 0.082844 0.058 Uiso 1 1 calc R
C3 C 0.2431(6) 1.0055(4) 0.06476(17) 0.0515(11) Uani 1 1 d .
H3 H 0.279497 1.068701 0.083873 0.062 Uiso 1 1 calc R
H2 H 0.902(5) 0.369(3) 0.2498(14) 0.034(10) Uiso 1 1 d .
H1 H 1.088(6) 0.077(3) 0.2878(16) 0.051(12) Uiso 1 1 d .
H3A H 0.137(6) 0.932(4) 0.1247(19) 0.065(14) Uiso 1 1 d .
N2 N 0.9431(4) 0.3029(2) 0.23931(10) 0.0301(7) Uani 1 1 d .
N1 N 1.0560(4) 0.1278(2) 0.26173(11) 0.0312(7) Uani 1 1 d .
N3 N 0.1608(5) 0.9209(3) 0.09086(13) 0.0515(10) Uani 1 1 d .
N4 N 0.2631(5) 0.8941(3) -0.06934(11) 0.0477(9) Uani 1 1 d .
H4A H 0.319138 0.946951 -0.086459 0.057 Uiso 1 1 calc R
H4B H 0.231194 0.833894 -0.085857 0.057 Uiso 1 1 calc R
O3 O 0.9818(4) 0.2526(2) 0.32647(9) 0.0469(7) Uani 1 1 d .
O4 O 1.1391(4) 0.00102(19) 0.19873(9) 0.0385(6) Uani 1 1 d .
O2 O 0.8651(4) 0.4619(2) 0.16322(10) 0.0504(8) Uani 1 1 d .
O1 O 0.8749(4) 0.3342(2) 0.09867(9) 0.0481(7) Uani 1 1 d .

loop_
_atom_site_aniso_label
_atom_site_aniso_U_11
_atom_site_aniso_U_22
_atom_site_aniso_U_33
_atom_site_aniso_U_23
_atom_site_aniso_U_13
_atom_site_aniso_U_12
C8 0.040(2) 0.0318(18) 0.0219(16) -0.0032(13) 0.0009(14) 0.0006(16)
C7 0.0307(18) 0.0295(18) 0.0237(16) -0.0018(13) -0.0007(14) -0.0024(14)
C9 0.0354(19) 0.0233(17) 0.0277(17) -0.0065(14) 0.0026(14) -0.0004(15)
C10 0.0349(18) 0.0309(18) 0.0238(17) -0.0033(14) 0.0001(14) 0.0004(15)
C1 0.0323(18) 0.0344(19) 0.0299(17) 0.0045(15) -0.0013(15) 0.0045(15)
C6 0.038(2) 0.0305(19) 0.0296(18) 0.0039(15) -0.0032(15) -0.0059(16)
C5 0.060(3) 0.0317(19) 0.0323(19) 0.0034(15) 0.0007(18) -0.0051(18)
C2 0.036(2) 0.0359(19) 0.056(2) -0.0033(18) 0.0078(19) 0.0002(17)
C4 0.059(3) 0.050(2) 0.036(2) 0.0091(18) 0.0063(19) 0.002(2)
C3 0.046(2) 0.047(2) 0.061(3) -0.023(2) 0.005(2) 0.000(2)
N2 0.0427(17) 0.0216(14) 0.0259(15) -0.0034(11) -0.0015(12) 0.0050(13)
N1 0.0421(17) 0.0272(14) 0.0244(15) 0.0014(12) -0.0015(13) 0.0034(13)
N3 0.052(2) 0.075(3) 0.0275(17) -0.0088(17) 0.0038(16) 0.011(2)
N4 0.061(2) 0.052(2) 0.0296(15) 0.0075(15) 0.0025(16) -0.0090(18)
O3 0.078(2) 0.0409(14) 0.0222(12) -0.0042(11) 0.0031(13) 0.0114(15)
O4 0.0584(17) 0.0259(12) 0.0314(13) -0.0050(10) 0.0012(12) 0.0054(12)
O2 0.084(2) 0.0244(13) 0.0430(15) -0.0025(12) -0.0241(15) 0.0068(14)
O1 0.076(2) 0.0415(15) 0.0267(13) 0.0015(11) -0.0074(13) 0.0027(14)

loop_
_atom_type_symbol
_atom_type_description
_atom_type_scat_dispersion_real
_atom_type_scat_dispersion_imag
_atom_type_scat_source
C C 0.0033 0.0016 'International Tables Vol C Tables 4.2.6.8 and 6.1.1.4'
H H 0.0000 0.0000 'International Tables Vol C Tables 4.2.6.8 and 6.1.1.4'
N N 0.0061 0.0033 'International Tables Vol C Tables 4.2.6.8 and 6.1.1.4'
O O 0.0106 0.0060 'International Tables Vol C Tables 4.2.6.8 and 6.1.1.4'

loop_
_geom_angle_atom_site_label_1
_geom_angle_atom_site_label_2
_geom_angle_atom_site_label_3
_geom_angle
C7 C8 H8 119.3
C7 C8 C9 121.4(3)
C9 C8 H8 119.3
C8 C7 C6 122.9(3)
C8 C7 N2 119.8(3)
N2 C7 C6 117.3(3)
N1 C9 C8 114.6(3)
O4 C9 C8 125.5(3)
O4 C9 N1 119.9(3)
N2 C10 N1 114.9(3)
O3 C10 N2 123.2(3)
O3 C10 N1 121.9(3)
C2 C1 C5 116.7(3)
N4 C1 C5 120.8(3)
N4 C1 C2 122.5(3)
O2 C6 C7 117.4(3)
O2 C6 O1 127.2(3)
O1 C6 C7 115.4(3)
C1 C5 H5 119.6
C4 C5 C1 120.7(4)
C4 C5 H5 119.6
C1 C2 H2A 120.1
C3 C2 C1 119.7(4)
C3 C2 H2A 120.1
C5 C4 H4 119.7
N3 C4 C5 120.7(4)
N3 C4 H4 119.7
C2 C3 H3 119.2
N3 C3 C2 121.7(4)
N3 C3 H3 119.2
C7 N2 H2 121(2)
C10 N2 C7 123.2(3)
C10 N2 H2 116(2)
C9 N1 C10 126.2(3)
C9 N1 H1 117(2)
C10 N1 H1 116(2)
C4 N3 C3 120.5(3)
C4 N3 H3A 123(3)
C3 N3 H3A 116(3)
C1 N4 H4A 120.0
C1 N4 H4B 120.0
H4A N4 H4B 120.0

loop_
_geom_bond_atom_site_label_1
_geom_bond_atom_site_label_2
_geom_bond_distance
C8 H8 0.9300
C8 C7 1.338(4)
C8 C9 1.428(5)
C7 C6 1.531(4)
C7 N2 1.370(4)
C9 N1 1.372(4)
C9 O4 1.239(4)
C10 N2 1.368(4)
C10 N1 1.373(4)
C10 O3 1.211(4)
C1 C5 1.407(5)
C1 C2 1.401(5)
C1 N4 1.323(4)
C6 O2 1.237(4)
C6 O1 1.241(4)
C5 H5 0.9300
C5 C4 1.347(5)
C2 H2A 0.9300
C2 C3 1.351(6)
C4 H4 0.9300
C4 N3 1.336(5)
C3 H3 0.9300
C3 N3 1.337(6)
N2 H2 0.88(4)
N1 H1 0.92(4)
N3 H3A 0.87(5)
N4 H4A 0.8600
N4 H4B 0.8600

loop_
_geom_torsion_atom_site_label_1
_geom_torsion_atom_site_label_2
_geom_torsion_atom_site_label_3
_geom_torsion_atom_site_label_4
_geom_torsion
C8 C7 C6 O2 -167.4(4)
C8 C7 C6 O1 12.3(5)
C8 C7 N2 C10 -1.2(5)
C8 C9 N1 C10 -1.3(5)
C7 C8 C9 N1 -0.6(5)
C7 C8 C9 O4 179.7(3)
C9 C8 C7 C6 -178.6(3)
C9 C8 C7 N2 1.7(5)
C1 C5 C4 N3 -1.3(6)
C1 C2 C3 N3 -2.1(6)
C6 C7 N2 C10 179.1(3)
C5 C1 C2 C3 2.6(5)
C5 C4 N3 C3 2.0(6)
C2 C1 C5 C4 -1.0(6)
C2 C3 N3 C4 -0.3(6)
N2 C7 C6 O2 12.3(5)
N2 C7 C6 O1 -168.1(3)
N2 C10 N1 C9 1.7(5)
N1 C10 N2 C7 -0.5(5)
N4 C1 C5 C4 177.8(4)
N4 C1 C2 C3 -176.1(4)
O3 C10 N2 C7 179.9(3)
O3 C10 N1 C9 -178.7(4)
O4 C9 N1 C10 178.5(3)
